data_4323881
loop_
_publ_author_name
'Vasilis Tangoulis'
'Dora A. Malamatari'
'Kali Soulti'
'Voula Stergiou'
'Catherine P. Raptopoulou'
'Aris Terzis'
'Themistoklis A. Kabanos'
'Dimitris P. Kessissoglou'

_publ_section_title
;
 Manganese(II/II/II) and Manganese(III/II/III) Trinuclear Compounds.
 Structure and Solid and Solution Behavior
;
_journal_name_full 'Inorganic Chemistry'
_journal_page_first 4974
_journal_page_last 4983
_journal_paper_doi 10.1021/ic960183j
_journal_volume 35
_journal_year 1996
_chemical_formula_analytical 'Mn3 (C11H12NO3Cl)2 (C2H3O2)4 (CH3OH)2 . 4CH3OH'
_chemical_formula_structural 'Mn3 (5-Cl-Hsaladhp)2 (AcO)4 (MeOH)2 . 4MeOH'
_chemical_formula_sum 'C36 H60 Cl2 Mn3 N2 O20'
_chemical_formula_weight 1076.58
_chemical_name_systematic
; 
 ? 
;
_space_group_IT_number 2
_symmetry_cell_setting triclinic
_symmetry_space_group_name_Hall '-P 1'
_symmetry_space_group_name_H-M 'P -1'
_atom_sites_solution_hydrogens difmap
_atom_sites_solution_primary direct
_atom_sites_solution_secondary difmap
_audit_creation_method SHELXL
_cell_angle_alpha 76.78(2)
_cell_angle_beta 81.84(2)
_cell_angle_gamma 85.90(2)
_cell_formula_units_Z 1
_cell_length_a 9.272(7)
_cell_length_b 11.046(8)
_cell_length_c 12.635(9)
_cell_measurement_reflns_used 25
_cell_measurement_temperature 293(2)
_cell_measurement_theta_max 23
_cell_measurement_theta_min 11
_cell_volume 1246.0(16)
_computing_cell_refinement 'LEAST UCLA Crystallographic Package'
_computing_data_collection 'COLLECT UCLA Crystallographic Package'
_computing_data_reduction 'REDUCE UCLA Crystallographic Package'
_computing_molecular_graphics ORTEP
_computing_structure_refinement 'SHELXL-93 (Sheldrick, 1993)'
_computing_structure_solution 'SHELXS-86 (Sheldrick, 1990)'
_diffrn_ambient_temperature 293(2)
_diffrn_measurement_device 'Crystal Logic Dual Goniometer'
_diffrn_measurement_method 'profile data from \w scans'
_diffrn_radiation_monochromator graphite
_diffrn_radiation_source 'fine-focus sealed tube'
_diffrn_radiation_type MoK\a
_diffrn_radiation_wavelength 0.71073
_diffrn_reflns_av_R_equivalents 0.0149
_diffrn_reflns_av_sigmaI/netI 0.0431
_diffrn_reflns_limit_h_max 11
_diffrn_reflns_limit_h_min -10
_diffrn_reflns_limit_k_max 13
_diffrn_reflns_limit_k_min 0
_diffrn_reflns_limit_l_max 15
_diffrn_reflns_limit_l_min -14
_diffrn_reflns_number 4622
_diffrn_reflns_theta_max 25.06
_diffrn_reflns_theta_min 1.90
_diffrn_standards_decay_% -0.9
_diffrn_standards_interval_count 97
_diffrn_standards_number 3
_exptl_absorpt_coefficient_mu 0.928
_exptl_absorpt_correction_T_max 1.13
_exptl_absorpt_correction_T_min 1.00
_exptl_absorpt_correction_type psi-scan
_exptl_crystal_colour 'green brown'
_exptl_crystal_density_diffrn 1.435
_exptl_crystal_density_meas 1.42
_exptl_crystal_density_method 'floating method'
_exptl_crystal_description paralleliped
_exptl_crystal_F_000 559
_exptl_crystal_size_max 0.50
_exptl_crystal_size_mid 0.15
_exptl_crystal_size_min 0.15
_refine_diff_density_max 0.439
_refine_diff_density_min -0.380
_refine_diff_density_rms 0.048
_refine_ls_extinction_coef 0.0204(31)
_refine_ls_extinction_expression Fc^*^=kFc[1+0.001xFc^2^\l^3^/sin(2\q)]^-1/4^
_refine_ls_extinction_method SHELXL
_refine_ls_goodness_of_fit_all 1.035
_refine_ls_goodness_of_fit_obs 1.054
_refine_ls_matrix_type full
_refine_ls_number_parameters 397
_refine_ls_number_reflns 4377
_refine_ls_number_restraints 0
_refine_ls_restrained_S_all 1.038
_refine_ls_restrained_S_obs 1.054
_refine_ls_R_factor_all 0.0413
_refine_ls_R_factor_obs 0.0349
_refine_ls_shift/esd_max -0.033
_refine_ls_shift/esd_mean 0.002
_refine_ls_structure_factor_coef Fsqd
_refine_ls_weighting_details 'w=1/[\s^2^(Fo^2^)+(0.0461P)^2^+0.5307P] where P=(Fo^2^+2Fc^2^)/3'
_refine_ls_weighting_scheme calc
_refine_ls_wR_factor_all 0.1004
_refine_ls_wR_factor_obs 0.0941
_reflns_number_observed 3790
_reflns_number_total 4380
_reflns_observed_criterion >2sigma(I)
_cod_data_source_file ic960183j_1.cif
_cod_data_source_block shel93
_cod_depositor_comments
;
The following automatic conversions were performed:

'_refine_ls_weighting_scheme' value 'calc
w=1/[\s^2^(Fo^2^)+(0.0461P)^2^+0.5307P] where P=(Fo^2^+2Fc^2^)/3' was
changed to 'calc'. New tag '_refine_ls_weighting_details' was
created. The value of the new tag was set to
'w=1/[\s^2^(Fo^2^)+(0.0461P)^2^+0.5307P] where P=(Fo^2^+2Fc^2^)/3'.

Automatic conversion script
Id: cif_fix_values 3143 2015-03-26 13:38:13Z robertas 
;
_cod_original_cell_volume 1245.9(15)
_cod_database_code 4323881

loop_
_symmetry_equiv_pos_as_xyz
'x, y, z'
'-x, -y, -z'

loop_
_atom_site_aniso_label
_atom_site_aniso_U_11
_atom_site_aniso_U_22
_atom_site_aniso_U_33
_atom_site_aniso_U_23
_atom_site_aniso_U_13
_atom_site_aniso_U_12
Mn1 0.0558(3) 0.0261(2) 0.0441(3) -0.0048(2) -0.0129(2) 0.0116(2)
Mn2 0.0474(2) 0.0286(2) 0.0431(2) -0.00319(13) -0.00755(14) 0.01288(13)
N 0.0416(9) 0.0322(9) 0.0477(10) -0.0024(7) -0.0077(8) 0.0068(7)
O1 0.0536(9) 0.0363(8) 0.0534(9) 0.0035(7) 0.0016(7) 0.0171(7)
O2 0.0505(9) 0.0291(7) 0.0520(9) -0.0026(6) -0.0120(7) 0.0081(6)
O4 0.0640(11) 0.0485(9) 0.0485(9) -0.0020(7) 0.0002(8) 0.0269(8)
O5 0.0660(11) 0.0525(10) 0.0530(10) 0.0026(8) -0.0037(8) 0.0215(8)
O6 0.0568(10) 0.0384(8) 0.0519(9) -0.0052(7) -0.0114(7) 0.0009(7)
O7 0.0786(12) 0.0323(8) 0.0590(10) -0.0094(7) -0.0245(9) 0.0081(8)
O8 0.157(3) 0.0529(14) 0.086(2) -0.0206(12) -0.070(2) 0.0234(15)
C1 0.0501(12) 0.0322(11) 0.0445(12) -0.0068(9) -0.0100(9) 0.0110(9)
C2 0.0585(14) 0.0417(13) 0.0506(13) -0.0007(10) 0.0015(11) 0.0125(11)
C3 0.072(2) 0.0397(13) 0.0518(14) 0.0070(11) -0.0049(12) 0.0130(12)
C4 0.069(2) 0.0356(12) 0.0537(14) -0.0007(10) -0.0125(12) 0.0227(11)
Cl 0.1073(6) 0.0518(4) 0.0784(5) 0.0098(4) -0.0013(4) 0.0450(4)
C5 0.0551(14) 0.0408(12) 0.0488(13) -0.0059(10) -0.0068(11) 0.0183(10)
C6 0.0489(12) 0.0324(11) 0.0417(11) -0.0053(9) -0.0097(9) 0.0104(9)
C7 0.0430(12) 0.0396(12) 0.0469(12) -0.0048(9) -0.0076(10) 0.0121(9)
C8 0.0425(12) 0.0380(12) 0.0592(14) 0.0036(10) -0.0048(10) 0.0042(9)
C9 0.0522(13) 0.0334(12) 0.065(2) 0.0019(11) -0.0145(12) 0.0002(10)
C10 0.0526(14) 0.0453(13) 0.0501(13) 0.0014(10) 0.0005(11) 0.0104(11)
O3 0.0746(13) 0.0562(11) 0.0716(12) -0.0123(9) -0.0009(10) 0.0170(9)
C11 0.0444(14) 0.058(2) 0.097(2) 0.009(2) -0.0075(14) 0.0027(13)
C12 0.0620(15) 0.0447(13) 0.0454(13) -0.0098(10) -0.0065(11) 0.0204(11)
C13 0.068(2) 0.100(3) 0.068(2) 0.005(2) 0.004(2) 0.038(2)
C14 0.0408(11) 0.0357(12) 0.0525(13) -0.0111(10) -0.0054(9) 0.0078(9)
C15 0.069(2) 0.0433(14) 0.064(2) -0.0157(13) -0.0159(15) -0.0006(13)
C16 0.127(4) 0.085(3) 0.074(2) -0.005(2) -0.042(2) -0.007(3)
OM1 0.192(3) 0.0576(14) 0.082(2) -0.0177(13) -0.064(2) 0.018(2)
CM1 0.243(9) 0.088(3) 0.089(3) -0.041(3) -0.031(4) -0.001(4)
OM2 0.142(3) 0.110(2) 0.092(2) -0.019(2) 0.000(2) -0.065(2)
CM2 0.103(3) 0.148(4) 0.099(3) -0.012(3) -0.011(2) -0.041(3)

loop_
_atom_site_label
_atom_site_type_symbol
_atom_site_fract_x
_atom_site_fract_y
_atom_site_fract_z
_atom_site_U_iso_or_equiv
_atom_site_thermal_displace_type
_atom_site_occupancy
_atom_site_calc_flag
_atom_site_refinement_flags
_atom_site_disorder_group
Mn1 Mn 0.5000 0.5000 0.5000 0.0425(2) Uani 1 d S .
Mn2 Mn 0.40236(4) 0.76054(3) 0.30218(3) 0.04102(14) Uani 1 d . .
N N 0.2098(2) 0.8285(2) 0.3634(2) 0.0418(4) Uani 1 d . .
O1 O 0.4308(2) 0.90979(14) 0.19554(13) 0.0517(4) Uani 1 d . .
O2 O 0.3456(2) 0.61545(13) 0.40666(13) 0.0449(4) Uani 1 d . .
O4 O 0.5887(2) 0.6980(2) 0.23472(14) 0.0573(5) Uani 1 d . .
O5 O 0.3349(2) 0.4605(2) 0.63878(14) 0.0611(5) Uani 1 d . .
O6 O 0.5321(2) 0.82227(14) 0.41536(13) 0.0495(4) Uani 1 d . .
O7 O 0.4364(2) 0.33927(14) 0.44567(14) 0.0557(4) Uani 1 d . .
O8 O 0.2932(4) 0.6746(2) 0.1865(2) 0.0938(10) Uani 1 d . .
C1 C 0.3466(2) 1.0119(2) 0.1739(2) 0.0428(5) Uani 1 d . .
C2 C 0.3901(3) 1.1055(2) 0.0815(2) 0.0534(6) Uani 1 d . .
C3 C 0.3083(3) 1.2155(2) 0.0563(2) 0.0585(7) Uani 1 d . .
C4 C 0.1808(3) 1.2344(2) 0.1234(2) 0.0552(6) Uani 1 d . .
Cl Cl 0.07948(10) 1.37495(7) 0.09300(7) 0.0865(3) Uani 1 d . .
C5 C 0.1330(3) 1.1450(2) 0.2125(2) 0.0499(6) Uani 1 d . .
C6 C 0.2139(2) 1.0315(2) 0.2391(2) 0.0417(5) Uani 1 d . .
C7 C 0.1529(2) 0.9381(2) 0.3309(2) 0.0444(5) Uani 1 d . .
C8 C 0.1334(2) 0.7388(2) 0.4590(2) 0.0494(6) Uani 1 d . .
C9 C 0.1918(3) 0.6119(2) 0.4385(2) 0.0516(6) Uani 1 d . .
C10 C 0.1800(3) 0.7596(2) 0.5643(2) 0.0526(6) Uani 1 d . .
O3 O 0.1373(2) 0.8825(2) 0.5766(2) 0.0696(5) Uani 1 d . .
C11 C -0.0326(3) 0.7494(3) 0.4632(3) 0.0709(9) Uani 1 d . .
C12 C 0.6846(3) 0.6182(2) 0.2744(2) 0.0519(6) Uani 1 d . .
C13 C 0.8327(4) 0.6221(5) 0.2073(3) 0.0857(12) Uani 1 d . .
C14 C 0.5668(2) 0.7746(2) 0.5093(2) 0.0433(5) Uani 1 d . .
C15 C 0.6117(4) 0.8599(3) 0.5752(3) 0.0576(6) Uani 1 d . .
C16 C 0.2435(7) 0.7191(5) 0.0886(4) 0.0943(13) Uani 1 d . .
OM1 O 0.6031(4) 0.5653(2) 0.7729(3) 0.1068(11) Uani 1 d . .
CM1 C 0.4743(11) 0.6002(6) 0.8324(5) 0.136(3) Uani 1 d . .
OM2 O 0.2755(4) 0.9925(3) 0.7041(3) 0.1136(11) Uani 1 d . .
CM2 C 0.2316(5) 0.9904(5) 0.8131(4) 0.118(2) Uani 1 d . .
HM2A H 0.2290(60) 0.9057(6) 0.8541(8) 0.232(20) Uiso 1 calc R .
HM2B H 0.1362(27) 1.0296(47) 0.8214(6) 0.232(20) Uiso 1 calc R .
HM2C H 0.2991(35) 1.0344(46) 0.8399(13) 0.232(20) Uiso 1 calc R .
HO3 H 0.2144(75) 0.9237(63) 0.6335(56) 0.205(26) Uiso 1 d . .
HO8 H 0.3052(42) 0.6130(37) 0.1983(31) 0.081(13) Uiso 1 d . .
H2 H 0.4814(32) 1.0900(26) 0.0331(23) 0.062(8) Uiso 1 d . .
H3 H 0.3416(32) 1.2712(29) -0.0058(25) 0.066(8) Uiso 1 d . .
H5 H 0.0476(31) 1.1556(25) 0.2611(22) 0.056(7) Uiso 1 d . .
H7 H 0.0621(29) 0.9614(24) 0.3703(21) 0.050(7) Uiso 1 d . .
H9A H 0.1707(27) 0.5511(25) 0.5068(21) 0.047(6) Uiso 1 d . .
H9B H 0.1464(29) 0.5931(25) 0.3783(23) 0.054(7) Uiso 1 d . .
H10A H 0.1317(29) 0.6969(27) 0.6248(23) 0.056(7) Uiso 1 d . .
H10B H 0.2783(33) 0.7410(27) 0.5655(22) 0.058(8) Uiso 1 d . .
H11A H -0.0691(25) 0.7501(21) 0.3792(20) 0.038(6) Uiso 1 d . .
H11B H -0.0687(38) 0.8185(36) 0.4828(28) 0.084(11) Uiso 1 d . .
H11C H -0.0723(39) 0.6838(36) 0.5206(30) 0.089(11) Uiso 1 d . .
H13A H 0.8482(55) 0.7022(53) 0.1645(44) 0.143(19) Uiso 1 d . .
H13B H 0.9007(54) 0.5889(48) 0.2410(40) 0.128(17) Uiso 1 d . .
H13C H 0.8068(55) 0.5754(49) 0.1554(45) 0.142(20) Uiso 1 d . .
H15A H 0.6619(42) 0.8196(36) 0.6279(32) 0.091(12) Uiso 1 d . .
H15B H 0.5236(44) 0.8740(34) 0.6172(30) 0.091(12) Uiso 1 d . .
H15C H 0.6635(42) 0.9246(39) 0.5326(32) 0.094(12) Uiso 1 d . .
H16A H 0.1861(73) 0.6534(64) 0.0623(52) 0.189(25) Uiso 1 d . .
H16B H 0.2106(66) 0.7867(55) 0.0854(46) 0.145(24) Uiso 1 d . .
H16C H 0.3403(84) 0.7292(66) 0.0364(60) 0.203(30) Uiso 1 d . .
HOM1 H 0.6049(48) 0.5952(42) 0.7027(40) 0.113(15) Uiso 1 d . .
HCM1 H 0.4742(96) 0.5251(91) 0.9089(69) 0.265(39) Uiso 1 d . .
HCM1 H 0.4751(69) 0.6635(62) 0.8473(51) 0.158(24) Uiso 1 d . .
HCM1 H 0.4023(67) 0.6250(57) 0.7889(52) 0.160(26) Uiso 1 d . .
HOM2 H 0.3355(50) 1.0395(44) 0.6694(38) 0.113(16) Uiso 1 d . .

loop_
_atom_type_symbol
_atom_type_description
_atom_type_scat_dispersion_real
_atom_type_scat_dispersion_imag
_atom_type_scat_source
C C 0.0033 0.0016 'International Tables Vol C Tables 4.2.6.8 and 6.1.1.4'
H H 0.0000 0.0000 'International Tables Vol C Tables 4.2.6.8 and 6.1.1.4'
N N 0.0061 0.0033 'International Tables Vol C Tables 4.2.6.8 and 6.1.1.4'
O O 0.0106 0.0060 'International Tables Vol C Tables 4.2.6.8 and 6.1.1.4'
Cl Cl 0.1484 0.1585 'International Tables Vol C Tables 4.2.6.8 and 6.1.1.4'
Mn Mn 0.3368 0.7283 'International Tables Vol C Tables 4.2.6.8 and 6.1.1.4'

loop_
_geom_angle_atom_site_label_1
_geom_angle_atom_site_label_2
_geom_angle_atom_site_label_3
_geom_angle
_geom_angle_site_symmetry_1
_geom_angle_site_symmetry_3
_geom_angle_publ_flag
O5 Mn1 O5 180.0 2_666 . ?
O5 Mn1 O2 90.01(8) 2_666 . ?
O5 Mn1 O2 89.99(8) . . ?
O5 Mn1 O2 89.99(8) 2_666 2_666 ?
O5 Mn1 O2 90.01(8) . 2_666 ?
O2 Mn1 O2 180.0 . 2_666 ?
O5 Mn1 O7 89.44(8) 2_666 2_666 ?
O5 Mn1 O7 90.56(8) . 2_666 ?
O2 Mn1 O7 90.41(7) . 2_666 ?
O2 Mn1 O7 89.58(8) 2_666 2_666 ?
O5 Mn1 O7 90.56(8) 2_666 . ?
O5 Mn1 O7 89.44(8) . . ?
O2 Mn1 O7 89.59(7) . . ?
O2 Mn1 O7 90.41(7) 2_666 . ?
O7 Mn1 O7 180.0 2_666 . ?
O2 Mn2 O1 171.87(7) . . ?
O2 Mn2 O4 99.45(8) . . ?
O1 Mn2 O4 87.13(8) . . ?
O2 Mn2 N 82.64(8) . . ?
O1 Mn2 N 90.63(8) . . ?
O4 Mn2 N 177.09(7) . . ?
O2 Mn2 O6 92.73(8) . . ?
O1 Mn2 O6 92.42(9) . . ?
O4 Mn2 O6 86.62(9) . . ?
N Mn2 O6 95.33(8) . . ?
O2 Mn2 O8 84.10(10) . . ?
O1 Mn2 O8 91.59(10) . . ?
O4 Mn2 O8 86.62(11) . . ?
N Mn2 O8 91.59(11) . . ?
O6 Mn2 O8 171.96(8) . . ?
C7 N C8 120.0(2) . . ?
C7 N Mn2 126.6(2) . . ?
C8 N Mn2 113.34(14) . . ?
C1 O1 Mn2 131.13(15) . . ?
C9 O2 Mn2 113.07(13) . . ?
C9 O2 Mn1 123.23(14) . . ?
Mn2 O2 Mn1 121.27(9) . . ?
C12 O4 Mn2 131.8(2) . . ?
C12 O5 Mn1 137.2(2) 2_666 . ?
C14 O6 Mn2 134.50(15) . . ?
C14 O7 Mn1 131.9(2) 2_666 . ?
C16 O8 Mn2 134.6(3) . . ?
O1 C1 C2 118.8(2) . . ?
O1 C1 C6 123.2(2) . . ?
C2 C1 C6 118.0(2) . . ?
C3 C2 C1 121.4(2) . . ?
C2 C3 C4 119.6(2) . . ?
C5 C4 C3 120.9(2) . . ?
C5 C4 Cl 119.5(2) . . ?
C3 C4 Cl 119.6(2) . . ?
C4 C5 C6 120.4(2) . . ?
C5 C6 C1 119.6(2) . . ?
C5 C6 C7 117.5(2) . . ?
C1 C6 C7 122.9(2) . . ?
N C7 C6 125.3(2) . . ?
N C8 C10 108.7(2) . . ?
N C8 C11 112.9(2) . . ?
C10 C8 C11 111.1(2) . . ?
N C8 C9 102.9(2) . . ?
C10 C8 C9 110.6(2) . . ?
C11 C8 C9 110.4(2) . . ?
O2 C9 C8 109.3(2) . . ?
O3 C10 C8 109.9(2) . . ?
O5 C12 O4 125.5(2) 2_666 . ?
O5 C12 C13 118.5(2) 2_666 . ?
O4 C12 C13 115.9(2) . . ?
O7 C14 O6 125.1(2) 2_666 . ?
O7 C14 C15 116.6(2) 2_666 . ?
O6 C14 C15 118.2(2) . . ?

loop_
_geom_bond_atom_site_label_1
_geom_bond_atom_site_label_2
_geom_bond_distance
_geom_bond_site_symmetry_2
_geom_bond_publ_flag
Mn1 O5 2.143(2) 2_666 ?
Mn1 O5 2.143(2) . ?
Mn1 O2 2.144(2) . ?
Mn1 O2 2.144(2) 2_666 ?
Mn1 O7 2.189(2) 2_666 ?
Mn1 O7 2.189(2) . ?
Mn2 O2 1.882(2) . ?
Mn2 O1 1.884(2) . ?
Mn2 O4 1.966(2) . ?
Mn2 N 2.007(2) . ?
Mn2 O6 2.238(2) . ?
Mn2 O8 2.291(3) . ?
N C7 1.287(3) . ?
N C8 1.501(3) . ?
O1 C1 1.323(3) . ?
O2 C9 1.426(3) . ?
O4 C12 1.278(3) . ?
O5 C12 1.234(3) 2_666 ?
O6 C14 1.259(3) . ?
O7 C14 1.257(3) 2_666 ?
O8 C16 1.355(5) . ?
C1 C2 1.403(3) . ?
C1 C6 1.412(3) . ?
C2 C3 1.383(3) . ?
C3 C4 1.386(4) . ?
C4 C5 1.360(4) . ?
C4 Cl 1.750(2) . ?
C5 C6 1.412(3) . ?
C6 C7 1.442(3) . ?
C8 C10 1.526(4) . ?
C8 C11 1.530(4) . ?
C8 C9 1.531(4) . ?
C10 O3 1.423(3) . ?
C12 O5 1.234(3) 2_666 ?
C12 C13 1.506(4) . ?
C14 O7 1.257(3) 2_666 ?
C14 C15 1.507(4) . ?
OM1 CM1 1.397(9) . ?
OM2 CM2 1.374(6) . ?
